data_7063024
loop_
_publ_author_name
'Antala, Jakub'
'Schulz, Ji\<r\'i'
'C\'isa\<rov\'a, Ivana'
'\<St\<epni\<cka, Petr'

_publ_section_title
;
 Synthesis, reactivity and coordination behaviour of a ferrocene
 phosphinostibine and intramolecular interactions in its P(v) and Sb(v)
 derivatives
;
_journal_issue 12
_journal_name_full 'New Journal of Chemistry'
_journal_page_first 5107
_journal_page_last 5119
_journal_paper_doi 10.1039/D4NJ00349G
_journal_volume 48
_journal_year 2024
_chemical_formula_moiety 'C34 H43 B Cl2 Fe P Sb'
_chemical_formula_sum 'C34 H43 B Cl2 Fe P Sb'
_chemical_formula_weight 741.96
_space_group_crystal_system triclinic
_space_group_IT_number 2
_space_group_name_Hall '-P 1'
_space_group_name_H-M_alt 'P -1'
_atom_sites_solution_hydrogens mixed
_atom_sites_solution_primary direct
_atom_sites_solution_secondary difmap
_audit_creation_method SHELXL-2017/1
_audit_update_record
;
2023-12-20 deposited with the CCDC.	2024-02-14 downloaded from the CCDC.
;
_cell_angle_alpha 85.4950(10)
_cell_angle_beta 67.5660(10)
_cell_angle_gamma 78.0880(10)
_cell_formula_units_Z 2
_cell_length_a 11.7235(4)
_cell_length_b 12.4171(4)
_cell_length_c 12.5216(4)
_cell_measurement_reflns_used 9669
_cell_measurement_temperature 120(2)
_cell_measurement_theta_max 27.46
_cell_measurement_theta_min 2.43
_cell_volume 1648.56(9)
_computing_cell_refinement 'SAINT V8.40B (Bruker Nano, Inc., 2019)'
_computing_data_collection 'Bruker Instrument Service vV6.2.14'
_computing_data_reduction 'SAINT V8.40B (Bruker Nano, Inc., 2019)'
_computing_molecular_graphics 'PLATON (Spek, 2017)'
_computing_publication_material 'PLATON (Spek, 2017)'
_computing_structure_refinement 'SHELXL-2017 (Sheldrick, 2017)'
_computing_structure_solution 'SHELXT 2018 (Sheldrick, 2018)'
_diffrn_ambient_temperature 120(2)
_diffrn_measured_fraction_theta_full 0.993
_diffrn_measured_fraction_theta_max 0.992
_diffrn_measurement_device_type 'Bruker D8 VENTURE Kappa Duo'
_diffrn_measurement_method '\f and \w scans'
_diffrn_radiation_monochromator 'Quazar Mo multilayer optic'
_diffrn_radiation_source 'I\mS micro-focus sealed tube'
_diffrn_radiation_type MoK\a
_diffrn_radiation_wavelength 0.71073
_diffrn_reflns_av_R_equivalents 0.0183
_diffrn_reflns_av_unetI/netI 0.0165
_diffrn_reflns_Laue_measured_fraction_full 0.993
_diffrn_reflns_Laue_measured_fraction_max 0.992
_diffrn_reflns_limit_h_max 15
_diffrn_reflns_limit_h_min -15
_diffrn_reflns_limit_k_max 15
_diffrn_reflns_limit_k_min -16
_diffrn_reflns_limit_l_max 15
_diffrn_reflns_limit_l_min -16
_diffrn_reflns_number 32669
_diffrn_reflns_point_group_measured_fraction_full 0.993
_diffrn_reflns_point_group_measured_fraction_max 0.992
_diffrn_reflns_theta_full 25.242
_diffrn_reflns_theta_max 27.479
_diffrn_reflns_theta_min 1.915
_exptl_absorpt_coefficient_mu 1.492
_exptl_absorpt_correction_T_max 0.77
_exptl_absorpt_correction_T_min 0.69
_exptl_absorpt_correction_type multi-scan
_exptl_absorpt_process_details 'SADABS-2016/2 - Bruker AXS'
_exptl_crystal_colour orange
_exptl_crystal_density_diffrn 1.495
_exptl_crystal_description prism
_exptl_crystal_F_000 756
_exptl_crystal_size_max 0.34
_exptl_crystal_size_mid 0.21
_exptl_crystal_size_min 0.19
_refine_diff_density_max 0.704
_refine_diff_density_min -0.406
_refine_diff_density_rms 0.053
_refine_ls_extinction_method none
_refine_ls_goodness_of_fit_ref 1.045
_refine_ls_hydrogen_treatment constr
_refine_ls_matrix_type full
_refine_ls_number_parameters 361
_refine_ls_number_reflns 7499
_refine_ls_number_restraints 1
_refine_ls_restrained_S_all 1.047
_refine_ls_R_factor_all 0.0179
_refine_ls_R_factor_gt 0.0174
_refine_ls_shift/su_max 0.002
_refine_ls_shift/su_mean 0.000
_refine_ls_structure_factor_coef Fsqd
_refine_ls_weighting_details 'w=1/[\s^2^(Fo^2^)+(0.0166P)^2^+1.1776P] where P=(Fo^2^+2Fc^2^)/3'
_refine_ls_weighting_scheme calc
_refine_ls_wR_factor_gt 0.0441
_refine_ls_wR_factor_ref 0.0444
_reflns_Friedel_coverage 0.000
_reflns_number_gt 7329
_reflns_number_total 7499
_reflns_threshold_expression 'I > 2\s(I)'
_cod_data_source_file d4nj00349g3.cif
_cod_data_source_block ja48
_cod_depositor_comments 'Adding full bibliography for 7063018--7063034.cif.'
_cod_database_code 7063024
_shelx_space_group_comment
;
The symmetry employed for this shelxl refinement is uniquely defined
by the following loop, which should always be used as a source of
symmetry information in preference to the above space-group names.
They are only intended as comments.
;
_shelx_estimated_absorpt_t_min 0.631
_shelx_estimated_absorpt_t_max 0.765

loop_
_space_group_symop_operation_xyz
'x, y, z'
'-x, -y, -z'

loop_
_atom_site_label
_atom_site_type_symbol
_atom_site_fract_x
_atom_site_fract_y
_atom_site_fract_z
_atom_site_U_iso_or_equiv
_atom_site_adp_type
_atom_site_occupancy
_atom_site_site_symmetry_order
_atom_site_calc_flag
_atom_site_refinement_flags_posn
_atom_site_refinement_flags_adp
_atom_site_refinement_flags_occupancy
_atom_site_disorder_assembly
_atom_site_disorder_group
Fe Fe 0.52819(2) 0.34688(2) 0.68164(2) 0.01371(4) Uani 1 1 d . . . . .
Sb Sb 0.83995(2) 0.25393(2) 0.45864(2) 0.01359(3) Uani 1 1 d . . . . .
Cl1 Cl 0.84806(3) 0.12357(3) 0.61503(3) 0.02169(7) Uani 1 1 d . . . . .
Cl2 Cl 0.83847(3) 0.38933(3) 0.30404(3) 0.02223(7) Uani 1 1 d . . . . .
P P 0.34022(3) 0.31197(3) 0.97116(3) 0.01490(7) Uani 1 1 d . U . . .
B B 0.47539(13) 0.30947(12) 1.02516(12) 0.0142(3) Uani 1 1 d . U . . .
H1B H 0.455945 0.279682 1.126867 0.017 Uiso 1 1 d R U . . .
H2B H 0.502106 0.393589 1.006780 0.017 Uiso 1 1 d R U . . .
H3B H 0.559808 0.244589 0.974580 0.017 Uiso 1 1 d R U . . .
C1 C 0.70498(12) 0.36682(11) 0.57913(11) 0.0146(2) Uani 1 1 d . . . . .
C2 C 0.68697(13) 0.37200(12) 0.69877(11) 0.0175(3) Uani 1 1 d . . . . .
H2 H 0.733115 0.324106 0.737438 0.021 Uiso 1 1 calc R U . . .
C3 C 0.58728(13) 0.46209(12) 0.74863(12) 0.0200(3) Uani 1 1 d . . . . .
H3 H 0.555931 0.485735 0.826661 0.024 Uiso 1 1 calc R U . . .
C4 C 0.54239(13) 0.51085(11) 0.66198(12) 0.0196(3) Uani 1 1 d . . . . .
H4 H 0.475116 0.571863 0.672715 0.024 Uiso 1 1 calc R U . . .
C5 C 0.61511(12) 0.45297(11) 0.55649(12) 0.0167(2) Uani 1 1 d . . . . .
H5 H 0.605772 0.468594 0.484443 0.020 Uiso 1 1 calc R U . . .
C6 C 0.39448(12) 0.28517(11) 0.81837(11) 0.0155(2) Uani 1 1 d . . . . .
C7 C 0.34192(13) 0.33423(12) 0.73528(12) 0.0184(3) Uani 1 1 d . . . . .
H7 H 0.272053 0.393360 0.749546 0.022 Uiso 1 1 calc R U . . .
C8 C 0.41265(14) 0.27889(13) 0.62803(12) 0.0217(3) Uani 1 1 d . . . . .
H8 H 0.398238 0.294921 0.558272 0.026 Uiso 1 1 calc R U . . .
C9 C 0.50853(14) 0.19556(12) 0.64294(12) 0.0207(3) Uani 1 1 d . . . . .
H9 H 0.568650 0.145839 0.585180 0.025 Uiso 1 1 calc R U . . .
C10 C 0.49887(13) 0.19949(11) 0.75958(12) 0.0179(3) Uani 1 1 d . . . . .
H10 H 0.552147 0.153491 0.792759 0.021 Uiso 1 1 calc R U . . .
C11 C 0.25132(13) 0.20316(12) 1.04165(12) 0.0188(3) Uani 1 1 d . . . . .
H11 H 0.217227 0.218117 1.126531 0.023 Uiso 1 1 calc R U . . .
C12 C 0.33680(14) 0.08892(12) 1.02336(14) 0.0247(3) Uani 1 1 d . . . . .
H12A H 0.372054 0.069575 0.940312 0.030 Uiso 1 1 calc R U . . .
H12B H 0.407619 0.090246 1.047570 0.030 Uiso 1 1 calc R U . . .
C13 C 0.26279(17) 0.00212(13) 1.09342(15) 0.0316(4) Uani 1 1 d . . . . .
H13A H 0.318144 -0.071411 1.077021 0.038 Uiso 1 1 calc R U . . .
H13B H 0.235613 0.017243 1.176847 0.038 Uiso 1 1 calc R U . . .
C14 C 0.14778(17) 0.00138(14) 1.06487(16) 0.0342(4) Uani 1 1 d . . . . .
H14A H 0.098904 -0.051564 1.116036 0.041 Uiso 1 1 calc R U . . .
H14B H 0.175293 -0.023238 0.984059 0.041 Uiso 1 1 calc R U . . .
C15 C 0.06423(16) 0.11531(15) 1.08011(18) 0.0357(4) Uani 1 1 d . . . . .
H15A H 0.027838 0.135749 1.162894 0.043 Uiso 1 1 calc R U . . .
H15B H -0.005953 0.113414 1.055181 0.043 Uiso 1 1 calc R U . . .
C16 C 0.13809(14) 0.20232(13) 1.00975(15) 0.0262(3) Uani 1 1 d . . . . .
H16A H 0.167154 0.186322 0.926307 0.031 Uiso 1 1 calc R U . . .
H16B H 0.082517 0.275785 1.024919 0.031 Uiso 1 1 calc R U . . .
C17 C 0.22304(12) 0.44087(11) 1.00112(11) 0.0170(3) Uani 1 1 d . . . . .
H17 H 0.157044 0.433063 0.971574 0.020 Uiso 1 1 calc R U . . .
C18 C 0.15954(14) 0.46029(12) 1.13279(12) 0.0229(3) Uani 1 1 d . . . . .
H18A H 0.117699 0.398050 1.169950 0.027 Uiso 1 1 calc R U . . .
H18B H 0.224298 0.463277 1.164538 0.027 Uiso 1 1 calc R U . . .
C19 C 0.06236(15) 0.56786(13) 1.16074(13) 0.0275(3) Uani 1 1 d . . . . .
H19A H -0.007287 0.561284 1.136887 0.033 Uiso 1 1 calc R U . . .
H19B H 0.026904 0.580222 1.245274 0.033 Uiso 1 1 calc R U . . .
C20 C 0.11892(15) 0.66622(13) 1.10015(13) 0.0248(3) Uani 1 1 d . . . . .
H20A H 0.181411 0.678693 1.130875 0.030 Uiso 1 1 calc R U . . .
H20B H 0.051885 0.732868 1.115991 0.030 Uiso 1 1 calc R U . . .
C21 C 0.18230(14) 0.64718(12) 0.97028(13) 0.0231(3) Uani 1 1 d . . . . .
H21A H 0.223440 0.709881 0.933489 0.028 Uiso 1 1 calc R U . . .
H21B H 0.117841 0.643785 0.938290 0.028 Uiso 1 1 calc R U . . .
C22 C 0.28043(13) 0.54042(11) 0.94142(12) 0.0194(3) Uani 1 1 d . . . . .
H22A H 0.349428 0.546834 0.966276 0.023 Uiso 1 1 calc R U . . .
H22B H 0.316601 0.528935 0.856744 0.023 Uiso 1 1 calc R U . . .
C23 C 1.02898(12) 0.26122(11) 0.42162(11) 0.0167(2) Uani 1 1 d . . . . .
C24 C 1.05956(16) 0.36169(14) 0.42819(17) 0.0326(4) Uani 1 1 d . . . . .
H24 H 0.996391 0.426535 0.446168 0.039 Uiso 1 1 calc R U . . .
C25 C 1.18316(17) 0.36714(15) 0.40835(18) 0.0367(4) Uani 1 1 d . . . . .
H25 H 1.204285 0.435583 0.414721 0.044 Uiso 1 1 calc R U . . .
C26 C 1.27544(14) 0.27317(14) 0.37936(14) 0.0273(3) Uani 1 1 d . . . . .
H26 H 1.359725 0.276746 0.367005 0.033 Uiso 1 1 calc R U . . .
C27 C 1.24507(15) 0.17446(14) 0.36842(16) 0.0317(4) Uani 1 1 d . . . . .
H27 H 1.309157 0.110496 0.345552 0.038 Uiso 1 1 calc R U . . .
C28 C 1.12119(14) 0.16769(12) 0.39062(14) 0.0265(3) Uani 1 1 d . . . . .
H28 H 1.100225 0.099115 0.384486 0.032 Uiso 1 1 calc R U . . .
C29 C 0.78713(13) 0.13934(12) 0.37780(12) 0.0205(3) Uani 1 1 d . . . . .
C30 C 0.83021(17) 0.02753(13) 0.38607(14) 0.0308(3) Uani 1 1 d . . . . .
H30 H 0.886122 0.001777 0.425005 0.037 Uiso 1 1 calc R U . . .
C31 C 0.7902(2) -0.04658(16) 0.33636(17) 0.0444(5) Uani 1 1 d . . . . .
H31 H 0.820175 -0.123386 0.340165 0.053 Uiso 1 1 calc R U . . .
C32 C 0.7072(2) -0.00870(18) 0.28165(16) 0.0458(5) Uani 1 1 d . . . . .
H32 H 0.678693 -0.059802 0.249835 0.055 Uiso 1 1 calc R U . . .
C33 C 0.66528(18) 0.10304(18) 0.27273(16) 0.0406(4) Uani 1 1 d . . . . .
H33 H 0.608836 0.128460 0.234269 0.049 Uiso 1 1 calc R U . . .
C34 C 0.70597(15) 0.17804(15) 0.32024(14) 0.0291(3) Uani 1 1 d . . . . .
H34 H 0.678607 0.254889 0.313457 0.035 Uiso 1 1 calc R U . . .

loop_
_atom_site_aniso_label
_atom_site_aniso_U_11
_atom_site_aniso_U_22
_atom_site_aniso_U_33
_atom_site_aniso_U_23
_atom_site_aniso_U_13
_atom_site_aniso_U_12
Fe 0.01307(9) 0.01610(9) 0.01204(9) -0.00005(7) -0.00353(7) -0.00525(7)
Sb 0.01350(5) 0.01390(5) 0.01268(5) 0.00051(3) -0.00376(3) -0.00357(3)
Cl1 0.02573(17) 0.01739(15) 0.01988(15) 0.00550(12) -0.00739(13) -0.00401(12)
Cl2 0.02512(17) 0.02442(16) 0.01523(15) 0.00538(12) -0.00687(13) -0.00399(13)
P 0.01267(15) 0.01869(16) 0.01282(15) 0.00093(12) -0.00421(12) -0.00332(12)
B 0.0121(6) 0.0175(6) 0.0140(6) -0.0013(5) -0.0063(5) -0.0014(5)
C1 0.0132(6) 0.0165(6) 0.0135(6) 0.0000(5) -0.0033(5) -0.0047(5)
C2 0.0157(6) 0.0227(7) 0.0157(6) -0.0008(5) -0.0056(5) -0.0074(5)
C3 0.0181(6) 0.0232(7) 0.0183(6) -0.0056(5) -0.0028(5) -0.0092(5)
C4 0.0162(6) 0.0157(6) 0.0237(7) -0.0009(5) -0.0028(5) -0.0048(5)
C5 0.0153(6) 0.0166(6) 0.0174(6) 0.0030(5) -0.0044(5) -0.0052(5)
C6 0.0133(6) 0.0182(6) 0.0145(6) 0.0011(5) -0.0035(5) -0.0059(5)
C7 0.0154(6) 0.0238(7) 0.0182(6) 0.0027(5) -0.0069(5) -0.0084(5)
C8 0.0229(7) 0.0298(7) 0.0164(6) 0.0012(5) -0.0073(5) -0.0145(6)
C9 0.0223(7) 0.0206(7) 0.0180(6) -0.0026(5) -0.0022(5) -0.0114(5)
C10 0.0169(6) 0.0169(6) 0.0183(6) 0.0010(5) -0.0032(5) -0.0067(5)
C11 0.0173(6) 0.0219(7) 0.0149(6) 0.0034(5) -0.0035(5) -0.0055(5)
C12 0.0228(7) 0.0219(7) 0.0265(7) 0.0056(6) -0.0079(6) -0.0031(6)
C13 0.0377(9) 0.0235(8) 0.0294(8) 0.0088(6) -0.0085(7) -0.0078(7)
C14 0.0363(9) 0.0266(8) 0.0362(9) 0.0046(7) -0.0057(7) -0.0156(7)
C15 0.0241(8) 0.0328(9) 0.0471(10) 0.0056(8) -0.0063(7) -0.0147(7)
C16 0.0182(7) 0.0252(7) 0.0361(8) 0.0056(6) -0.0106(6) -0.0077(6)
C17 0.0137(6) 0.0212(6) 0.0151(6) -0.0009(5) -0.0047(5) -0.0023(5)
C18 0.0239(7) 0.0241(7) 0.0148(6) -0.0001(5) -0.0017(5) -0.0030(6)
C19 0.0257(8) 0.0292(8) 0.0189(7) -0.0048(6) -0.0005(6) 0.0001(6)
C20 0.0288(8) 0.0239(7) 0.0211(7) -0.0049(6) -0.0108(6) 0.0007(6)
C21 0.0241(7) 0.0228(7) 0.0199(7) -0.0001(5) -0.0080(6) 0.0008(6)
C22 0.0169(6) 0.0205(7) 0.0184(6) 0.0012(5) -0.0049(5) -0.0020(5)
C23 0.0144(6) 0.0185(6) 0.0163(6) 0.0017(5) -0.0044(5) -0.0049(5)
C24 0.0238(8) 0.0232(8) 0.0501(10) -0.0094(7) -0.0116(7) -0.0036(6)
C25 0.0290(9) 0.0324(9) 0.0524(11) -0.0073(8) -0.0141(8) -0.0135(7)
C26 0.0177(7) 0.0387(9) 0.0268(8) 0.0032(6) -0.0084(6) -0.0091(6)
C27 0.0182(7) 0.0299(8) 0.0408(9) -0.0021(7) -0.0064(7) 0.0004(6)
C28 0.0208(7) 0.0195(7) 0.0358(8) -0.0022(6) -0.0066(6) -0.0038(6)
C29 0.0198(7) 0.0250(7) 0.0150(6) -0.0047(5) -0.0010(5) -0.0098(5)
C30 0.0410(9) 0.0248(8) 0.0270(8) -0.0024(6) -0.0098(7) -0.0119(7)
C31 0.0699(14) 0.0307(9) 0.0350(10) -0.0049(7) -0.0135(9) -0.0249(9)
C32 0.0602(13) 0.0558(12) 0.0284(9) -0.0070(8) -0.0085(9) -0.0398(11)
C33 0.0371(10) 0.0625(13) 0.0306(9) -0.0064(8) -0.0132(8) -0.0239(9)
C34 0.0257(8) 0.0373(9) 0.0258(8) -0.0056(6) -0.0090(6) -0.0088(7)

loop_
_atom_type_symbol
_atom_type_description
_atom_type_scat_dispersion_real
_atom_type_scat_dispersion_imag
_atom_type_scat_source
C C 0.0033 0.0016 'International Tables Vol C Tables 4.2.6.8 and 6.1.1.4'
H H 0.0000 0.0000 'International Tables Vol C Tables 4.2.6.8 and 6.1.1.4'
B B 0.0013 0.0007 'International Tables Vol C Tables 4.2.6.8 and 6.1.1.4'
Cl Cl 0.1484 0.1585 'International Tables Vol C Tables 4.2.6.8 and 6.1.1.4'
Fe Fe 0.3463 0.8444 'International Tables Vol C Tables 4.2.6.8 and 6.1.1.4'
P P 0.1023 0.0942 'International Tables Vol C Tables 4.2.6.8 and 6.1.1.4'
Sb Sb -0.5866 1.5461 'International Tables Vol C Tables 4.2.6.8 and 6.1.1.4'

loop_
_geom_angle_atom_site_label_1
_geom_angle_atom_site_label_2
_geom_angle_atom_site_label_3
_geom_angle
_geom_angle_site_symmetry_1
_geom_angle_site_symmetry_3
_geom_angle_publ_flag
C1 Fe C10 120.08(5) . . ?
C1 Fe C2 41.27(5) . . ?
C10 Fe C2 104.90(6) . . ?
C1 Fe C6 155.87(5) . . ?
C10 Fe C6 41.20(5) . . ?
C2 Fe C6 119.57(5) . . ?
C1 Fe C9 107.06(5) . . ?
C10 Fe C9 40.77(5) . . ?
C2 Fe C9 122.64(6) . . ?
C6 Fe C9 68.73(5) . . ?
C1 Fe C5 40.94(5) . . ?
C10 Fe C5 156.97(5) . . ?
C2 Fe C5 69.12(5) . . ?
C6 Fe C5 161.17(5) . . ?
C9 Fe C5 122.56(6) . . ?
C1 Fe C7 161.50(5) . . ?
C10 Fe C7 68.77(6) . . ?
C2 Fe C7 156.54(5) . . ?
C6 Fe C7 40.91(5) . . ?
C9 Fe C7 68.12(6) . . ?
C5 Fe C7 125.34(5) . . ?
C1 Fe C8 124.58(5) . . ?
C10 Fe C8 68.44(6) . . ?
C2 Fe C8 160.18(6) . . ?
C6 Fe C8 68.51(5) . . ?
C9 Fe C8 40.37(6) . . ?
C5 Fe C8 109.29(6) . . ?
C7 Fe C8 40.35(5) . . ?
C1 Fe C4 68.22(5) . . ?
C10 Fe C4 159.84(6) . . ?
C2 Fe C4 68.38(6) . . ?
C6 Fe C4 124.20(5) . . ?
C9 Fe C4 158.77(6) . . ?
C5 Fe C4 40.37(5) . . ?
C7 Fe C4 109.40(6) . . ?
C8 Fe C4 124.04(6) . . ?
C1 Fe C3 68.26(5) . . ?
C10 Fe C3 122.56(6) . . ?
C2 Fe C3 40.49(5) . . ?
C6 Fe C3 106.79(5) . . ?
C9 Fe C3 159.18(6) . . ?
C5 Fe C3 68.09(6) . . ?
C7 Fe C3 122.64(6) . . ?
C8 Fe C3 158.74(6) . . ?
C4 Fe C3 40.26(6) . . ?
C1 Sb C23 116.45(5) . . ?
C1 Sb C29 121.08(5) . . ?
C23 Sb C29 122.47(5) . . ?
C1 Sb Cl1 90.14(4) . . ?
C23 Sb Cl1 88.56(4) . . ?
C29 Sb Cl1 91.63(4) . . ?
C1 Sb Cl2 89.39(4) . . ?
C23 Sb Cl2 89.22(4) . . ?
C29 Sb Cl2 90.93(4) . . ?
Cl1 Sb Cl2 177.250(12) . . ?
C6 P C11 104.88(6) . . ?
C6 P C17 107.09(6) . . ?
C11 P C17 105.46(6) . . ?
C6 P B 113.45(6) . . ?
C11 P B 110.63(6) . . ?
C17 P B 114.58(6) . . ?
P B H1B 116.6 . . ?
P B H2B 107.1 . . ?
H1B B H2B 112.5 . . ?
P B H3B 109.2 . . ?
H1B B H3B 102.1 . . ?
H2B B H3B 109.2 . . ?
C5 C1 C2 108.41(11) . . ?
C5 C1 Fe 70.49(7) . . ?
C2 C1 Fe 69.62(7) . . ?
C5 C1 Sb 125.81(10) . . ?
C2 C1 Sb 125.78(10) . . ?
Fe C1 Sb 126.07(6) . . ?
C3 C2 C1 107.27(12) . . ?
C3 C2 Fe 70.75(8) . . ?
C1 C2 Fe 69.11(7) . . ?
C3 C2 H2 126.4 . . ?
C1 C2 H2 126.4 . . ?
Fe C2 H2 125.4 . . ?
C2 C3 C4 108.48(12) . . ?
C2 C3 Fe 68.77(8) . . ?
C4 C3 Fe 69.80(8) . . ?
C2 C3 H3 125.8 . . ?
C4 C3 H3 125.8 . . ?
Fe C3 H3 127.2 . . ?
C3 C4 C5 108.58(12) . . ?
C3 C4 Fe 69.94(8) . . ?
C5 C4 Fe 69.61(8) . . ?
C3 C4 H4 125.7 . . ?
C5 C4 H4 125.7 . . ?
Fe C4 H4 126.3 . . ?
C4 C5 C1 107.25(12) . . ?
C4 C5 Fe 70.03(8) . . ?
C1 C5 Fe 68.57(7) . . ?
C4 C5 H5 126.4 . . ?
C1 C5 H5 126.4 . . ?
Fe C5 H5 126.6 . . ?
C7 C6 C10 107.09(12) . . ?
C7 C6 P 129.49(10) . . ?
C10 C6 P 123.25(10) . . ?
C7 C6 Fe 69.84(7) . . ?
C10 C6 Fe 68.73(7) . . ?
P C6 Fe 129.94(7) . . ?
C8 C7 C6 108.17(12) . . ?
C8 C7 Fe 69.85(8) . . ?
C6 C7 Fe 69.25(7) . . ?
C8 C7 H7 125.9 . . ?
C6 C7 H7 125.9 . . ?
Fe C7 H7 126.6 . . ?
C9 C8 C7 108.40(12) . . ?
C9 C8 Fe 69.56(8) . . ?
C7 C8 Fe 69.79(8) . . ?
C9 C8 H8 125.8 . . ?
C7 C8 H8 125.8 . . ?
Fe C8 H8 126.4 . . ?
C8 C9 C10 108.16(12) . . ?
C8 C9 Fe 70.07(8) . . ?
C10 C9 Fe 68.86(8) . . ?
C8 C9 H9 125.9 . . ?
C10 C9 H9 125.9 . . ?
Fe C9 H9 126.7 . . ?
C9 C10 C6 108.18(12) . . ?
C9 C10 Fe 70.38(8) . . ?
C6 C10 Fe 70.07(7) . . ?
C9 C10 H10 125.9 . . ?
C6 C10 H10 125.9 . . ?
Fe C10 H10 125.2 . . ?
C16 C11 C12 110.71(12) . . ?
C16 C11 P 114.63(10) . . ?
C12 C11 P 111.84(10) . . ?
C16 C11 H11 106.4 . . ?
C12 C11 H11 106.4 . . ?
P C11 H11 106.4 . . ?
C13 C12 C11 110.50(12) . . ?
C13 C12 H12A 109.6 . . ?
C11 C12 H12A 109.6 . . ?
C13 C12 H12B 109.6 . . ?
C11 C12 H12B 109.6 . . ?
H12A C12 H12B 108.1 . . ?
C14 C13 C12 111.78(13) . . ?
C14 C13 H13A 109.3 . . ?
C12 C13 H13A 109.3 . . ?
C14 C13 H13B 109.3 . . ?
C12 C13 H13B 109.3 . . ?
H13A C13 H13B 107.9 . . ?
C13 C14 C15 111.29(14) . . ?
C13 C14 H14A 109.4 . . ?
C15 C14 H14A 109.4 . . ?
C13 C14 H14B 109.4 . . ?
C15 C14 H14B 109.4 . . ?
H14A C14 H14B 108.0 . . ?
C14 C15 C16 111.53(14) . . ?
C14 C15 H15A 109.3 . . ?
C16 C15 H15A 109.3 . . ?
C14 C15 H15B 109.3 . . ?
C16 C15 H15B 109.3 . . ?
H15A C15 H15B 108.0 . . ?
C11 C16 C15 110.65(13) . . ?
C11 C16 H16A 109.5 . . ?
C15 C16 H16A 109.5 . . ?
C11 C16 H16B 109.5 . . ?
C15 C16 H16B 109.5 . . ?
H16A C16 H16B 108.1 . . ?
C22 C17 C18 110.01(11) . . ?
C22 C17 P 112.42(9) . . ?
C18 C17 P 109.69(9) . . ?
C22 C17 H17 108.2 . . ?
C18 C17 H17 108.2 . . ?
P C17 H17 108.2 . . ?
C19 C18 C17 111.04(12) . . ?
C19 C18 H18A 109.4 . . ?
C17 C18 H18A 109.4 . . ?
C19 C18 H18B 109.4 . . ?
C17 C18 H18B 109.4 . . ?
H18A C18 H18B 108.0 . . ?
C20 C19 C18 112.16(13) . . ?
C20 C19 H19A 109.2 . . ?
C18 C19 H19A 109.2 . . ?
C20 C19 H19B 109.2 . . ?
C18 C19 H19B 109.2 . . ?
H19A C19 H19B 107.9 . . ?
C19 C20 C21 110.85(12) . . ?
C19 C20 H20A 109.5 . . ?
C21 C20 H20A 109.5 . . ?
C19 C20 H20B 109.5 . . ?
C21 C20 H20B 109.5 . . ?
H20A C20 H20B 108.1 . . ?
C20 C21 C22 111.57(12) . . ?
C20 C21 H21A 109.3 . . ?
C22 C21 H21A 109.3 . . ?
C20 C21 H21B 109.3 . . ?
C22 C21 H21B 109.3 . . ?
H21A C21 H21B 108.0 . . ?
C21 C22 C17 111.59(11) . . ?
C21 C22 H22A 109.3 . . ?
C17 C22 H22A 109.3 . . ?
C21 C22 H22B 109.3 . . ?
C17 C22 H22B 109.3 . . ?
H22A C22 H22B 108.0 . . ?
C28 C23 C24 120.41(13) . . ?
C28 C23 Sb 120.67(10) . . ?
C24 C23 Sb 118.92(11) . . ?
C23 C24 C25 119.60(15) . . ?
C23 C24 H24 120.2 . . ?
C25 C24 H24 120.2 . . ?
C26 C25 C24 120.10(15) . . ?
C26 C25 H25 119.9 . . ?
C24 C25 H25 119.9 . . ?
C27 C26 C25 119.88(15) . . ?
C27 C26 H26 120.1 . . ?
C25 C26 H26 120.1 . . ?
C26 C27 C28 120.42(15) . . ?
C26 C27 H27 119.8 . . ?
C28 C27 H27 119.8 . . ?
C23 C28 C27 119.51(14) . . ?
C23 C28 H28 120.2 . . ?
C27 C28 H28 120.2 . . ?
C30 C29 C34 121.01(14) . . ?
C30 C29 Sb 119.91(12) . . ?
C34 C29 Sb 119.05(11) . . ?
C29 C30 C31 118.99(18) . . ?
C29 C30 H30 120.5 . . ?
C31 C30 H30 120.5 . . ?
C32 C31 C30 120.22(19) . . ?
C32 C31 H31 119.9 . . ?
C30 C31 H31 119.9 . . ?
C31 C32 C33 120.60(17) . . ?
C31 C32 H32 119.7 . . ?
C33 C32 H32 119.7 . . ?
C32 C33 C34 119.82(18) . . ?
C32 C33 H33 120.1 . . ?
C34 C33 H33 120.1 . . ?
C33 C34 C29 119.33(17) . . ?
C33 C34 H34 120.3 . . ?
C29 C34 H34 120.3 . . ?

loop_
_geom_bond_atom_site_label_1
_geom_bond_atom_site_label_2
_geom_bond_distance
_geom_bond_site_symmetry_2
_geom_bond_publ_flag
Fe C1 2.0337(13) . ?
Fe C10 2.0355(13) . ?
Fe C2 2.0405(13) . ?
Fe C6 2.0535(13) . ?
Fe C9 2.0556(14) . ?
Fe C5 2.0593(13) . ?
Fe C7 2.0616(13) . ?
Fe C8 2.0623(14) . ?
Fe C4 2.0649(14) . ?
Fe C3 2.0667(14) . ?
Sb C1 2.0831(13) . ?
Sb C23 2.1039(13) . ?
Sb C29 2.1216(14) . ?
Sb Cl1 2.4585(3) . ?
Sb Cl2 2.4651(3) . ?
P C6 1.8053(13) . ?
P C11 1.8392(14) . ?
P C17 1.8392(14) . ?
P B 1.9401(14) . ?
B H1B 1.2449 . ?
B H2B 1.1333 . ?
B H3B 1.1411 . ?
C1 C5 1.4317(18) . ?
C1 C2 1.4357(18) . ?
C2 C3 1.421(2) . ?
C2 H2 0.9500 . ?
C3 C4 1.422(2) . ?
C3 H3 0.9500 . ?
C4 C5 1.4230(19) . ?
C4 H4 0.9500 . ?
C5 H5 0.9500 . ?
C6 C7 1.4381(18) . ?
C6 C10 1.4386(19) . ?
C7 C8 1.422(2) . ?
C7 H7 0.9500 . ?
C8 C9 1.421(2) . ?
C8 H8 0.9500 . ?
C9 C10 1.4250(19) . ?
C9 H9 0.9500 . ?
C10 H10 0.9500 . ?
C11 C16 1.527(2) . ?
C11 C12 1.536(2) . ?
C11 H11 1.0000 . ?
C12 C13 1.530(2) . ?
C12 H12A 0.9900 . ?
C12 H12B 0.9900 . ?
C13 C14 1.523(3) . ?
C13 H13A 0.9900 . ?
C13 H13B 0.9900 . ?
C14 C15 1.525(3) . ?
C14 H14A 0.9900 . ?
C14 H14B 0.9900 . ?
C15 C16 1.532(2) . ?
C15 H15A 0.9900 . ?
C15 H15B 0.9900 . ?
C16 H16A 0.9900 . ?
C16 H16B 0.9900 . ?
C17 C22 1.5342(19) . ?
C17 C18 1.5435(18) . ?
C17 H17 1.0000 . ?
C18 C19 1.531(2) . ?
C18 H18A 0.9900 . ?
C18 H18B 0.9900 . ?
C19 C20 1.521(2) . ?
C19 H19A 0.9900 . ?
C19 H19B 0.9900 . ?
C20 C21 1.523(2) . ?
C20 H20A 0.9900 . ?
C20 H20B 0.9900 . ?
C21 C22 1.5296(19) . ?
C21 H21A 0.9900 . ?
C21 H21B 0.9900 . ?
C22 H22A 0.9900 . ?
C22 H22B 0.9900 . ?
C23 C28 1.379(2) . ?
C23 C24 1.384(2) . ?
C24 C25 1.389(2) . ?
C24 H24 0.9500 . ?
C25 C26 1.382(2) . ?
C25 H25 0.9500 . ?
C26 C27 1.375(2) . ?
C26 H26 0.9500 . ?
C27 C28 1.390(2) . ?
C27 H27 0.9500 . ?
C28 H28 0.9500 . ?
C29 C30 1.386(2) . ?
C29 C34 1.391(2) . ?
C30 C31 1.395(2) . ?
C30 H30 0.9500 . ?
C31 C32 1.381(3) . ?
C31 H31 0.9500 . ?
C32 C33 1.384(3) . ?
C32 H32 0.9500 . ?
C33 C34 1.391(2) . ?
C33 H33 0.9500 . ?
C34 H34 0.9500 . ?
